data_2001758
loop_
_publ_author_name
'Lu, T.-H.'
'Tseng, F.'
'Luh, H.'
'Chung, C.-S.'

_publ_section_title
;
 Structure of a nickel(II) complex of the deprotonated anion of
 3,6,6,9-tetramethyl-4,8-diaza-3,8-undecadiene-2,10-dione dioxime
;
_journal_issue 4
_journal_name_full 'Acta Crystallographica Section C'
_journal_page_first 666
_journal_page_last 668
_journal_paper_doi 10.1107/S0108270192009880
_journal_volume 49
_journal_year 1993
_chemical_formula_moiety 'C13 H23 N4 Ni1 O2, Cl1 O4'
_chemical_formula_sum 'C13 H23 Cl N4 Ni O6'
_chemical_formula_weight 425.5
_symmetry_cell_setting monoclinic
_symmetry_space_group_name_Hall '-P 2ybc'
_symmetry_space_group_name_H-M 'P 1 21/c 1'
_cell_angle_alpha 90.0
_cell_angle_beta 103.470(10)
_cell_angle_gamma 90.0
_cell_formula_units_Z 4
_cell_length_a 7.161(3)
_cell_length_b 18.945(3)
_cell_length_c 13.949(4)
_cell_volume 1840.3(10)
_diffrn_radiation_type Mo
_diffrn_radiation_wavelength 0.7093
_exptl_absorpt_coefficient_mu 1.24
_exptl_crystal_density_diffrn 1.536
_exptl_crystal_F_000 887.81
_cod_data_source_file as1016.cif
_cod_data_source_block as1016_structure_1_of_1
_cod_original_cell_volume 1840.2(9)
_cod_original_formula_sum 'C13 H23 Cl1 N4 Ni1 O6'
_cod_database_code 2001758

loop_
_atom_site_label
_atom_site_fract_x
_atom_site_fract_y
_atom_site_fract_z
Ni .02611(6) .06629(3) .10420(3)
Cl .7608(3) .32505(7) .00290(10)
O(1) -.2733(3) -.01780(10) .1467(2)
O(2) -.3387(3) .03260(10) -.0173(2)
O(3) .7807(9) .3809(3) -.0540(3)
O(4) .723(2) .3536(4) .0887(6)
O(5) .651(2) .2740(5) -.0491(5)
O(6) .883(2) .2745(6) .0243(10)
O(4S) .852(2) .3241(8) .1021(10)
O(5S) .544(3) .31480(10) -.0266(13)
O(6S) .968(4) .3321(2) -.026(2)
N(1) -.1008(4) .0113(2) .1810(2)
N(2) .2196(4) .0665(2) .2216(2)
N(3) .1433(4) .1270(2) .0284(2)
N(4) -.1747(4) .0688(2) -.0084(2)
C(1) -.0208(5) .0057(2) .2733(3)
C(2) .1718(6) .0383(2) .2959(3)
C(3) .4131(5) .0957(2) .2275(3)
C(4) .4134(5) .1634(2) .1696(3)
C(5) .3444(6) .1521(2) .0594(3)
C(6) .0373(6) .1431(2) -.0559(3)
C(7) -.1553(5) .1102(2) -.0789(3)
C(8) -.1122(6) -.0305(3) .3449(3)
C(9) .2932(7) .0333(3) .3979(3)
C(10) .2955(7) .2207(3) .2051(4)
C(11) .6236(6) .1872(3) .1883(4)
C(12) .0955(7) .1889(3) -.1311(3)
C(13) -.3080(6) .1221(2) -.1693(3)
H(O) -.318 -.002 .076
H1 .486 .060 .202
H2 .494 .102 .299
H3 .361 .196 .025
H4 .425 .115 .039
H5 -.356 .171 -.172
H6 .680 .194 .265
H7 .697 .158 .164
H8 .638 .238 .156
H9 .280 -.012 .439
H10 -.014 -.062 .388
H11 .347 .223 .283
H12 .223 .170 -.147
H13 .314 .274 .170
H14 -.240 -.056 .307
H15 .115 .245 -.106
H16 .246 .067 .432
H17 .171 .209 .198
H18 .410 .054 .404
H19 -.146 .003 .385
H20 -.001 .196 -.184
H21 -.254 .124 -.229
H22 -.410 .085 -.177

loop_
_geom_angle_atom_site_label_1
_geom_angle_atom_site_label_2
_geom_angle_atom_site_label_3
_geom_angle
N(1) Ni N(2) 82.0(2)
N(1) Ni N(3) 176.00(10)
N(1) Ni N(4) 96.60(10)
N(2) Ni N(3) 98.80(10)
N(2) Ni N(4) 176.80(10)
N(3) Ni N(4) 82.50(10)
N(1) O(1) H(O) 106.6(2)
N(4) O(2) H(O) 104.3(2)
Ni N(1) O(1) 123.8(2)
Ni N(1) C(1) 117.2(3)
O(1) N(1) C(1) 118.9(3)
Ni N(2) C(2) 114.9(2)
Ni N(2) C(3) 122.7(2)
C(2) N(2) C(3) 122.3(3)
Ni N(3) C(5) 124.1(3)
C(6) C(7) C(13) 125.9(3)
Ni N(3) C(6) 114.5(3)
C(5) N(3) C(6) 121.4(3)
Ni N(4) O(2) 123.5(2)
Ni N(4) C(7) 117.2(3)
O(2) N(4) C(7) 119.2(3)
N(1) C(1) C(2) 110.8(3)
N(1) C(1) C(8) 123.3(3)
C(2) C(1) C(8) 125.9(3)
N(2) C(2) C(1) 114.4(3)
N(2) C(2) C(9) 126.4(4)
C(1) C(2) C(9) 119.0(3)
N(2) C(3) C(4) 113.9(3)
C(3) C(4) C(5) 112.3(3)
C(3) C(4) C(10) 111.0(3)
C(3) C(4) C(11) 106.3(3)
C(5) C(4) C(10) 110.8(4)
C(5) C(4) C(11) 106.8(3)
C(10) C(4) C(11) 109.3(3)
N(3) C(5) C(4) 114.0(3)
N(3) C(6) C(7) 115.0(3)
N(3) C(6) C(12) 125.5(4)
C(7) C(6) C(12) 119.4(4)
N(4) C(7) C(6) 110.6(3)
N(4) C(7) C(13) 123.5(3)

loop_
_geom_bond_atom_site_label_1
_geom_bond_atom_site_label_2
_geom_bond_distance
Ni N(1) 1.873(3)
Ni N(2) 1.882(3)
Ni N(3) 1.887(3)
Ni N(4) 1.866(3)
O(1) N(1) 1.336(4)
O(2) N(4) 1.341(4)
N(1) C(1) 1.286(5)
N(2) C(2) 1.282(5)
N(2) C(3) 1.476(5)
N(3) C(5) 1.482(5)
N(3) C(6) 1.278(5)
N(4) C(7) 1.291(5)
C(1) C(2) 1.477(5)
C(1) C(8) 1.486(7)
C(2) C(9) 1.491(6)
C(3) C(4) 1.516(6)
C(4) C(5) 1.516(6)
C(4) C(10) 1.528(6)
C(4) C(11) 1.536(6)
C(6) C(7) 1.478(6)
C(6) C(12) 1.497(7)
C(7) C(13) 1.483(5)
